data_7239547
loop_
_publ_author_name
'Makal, Trevor A.'
'Zhuang, Wenjuan'
'Zhou, Hong-Cai'

_publ_section_title
;
 Realization of both high hydrogen selectivity and capacity in a guest
 responsive metal--organic framework
;
_journal_issue 43
_journal_name_full 'Journal of Materials Chemistry A'
_journal_page_first 13502
_journal_paper_doi 10.1039/c3ta12761c
_journal_volume 1
_journal_year 2013
_chemical_formula_sum 'C47 H36 Cu2 N0 O12'
_chemical_formula_weight 919.84
_space_group_IT_number 2
_space_group_name_Hall '-P 1'
_space_group_name_H-M_alt 'P -1'
_symmetry_cell_setting triclinic
_symmetry_space_group_name_H-M 'P -1'
_atom_sites_solution_hydrogens geom
_atom_sites_solution_primary direct
_atom_sites_solution_secondary difmap
_audit_creation_method SHELXL-97
_cell_angle_alpha 102.288(19)
_cell_angle_beta 91.786(18)
_cell_angle_gamma 93.300(18)
_cell_formula_units_Z 2
_cell_length_a 15.01(2)
_cell_length_b 16.62(2)
_cell_length_c 19.29(3)
_cell_measurement_temperature 150(2)
_cell_volume 4690(11)
_computing_structure_refinement 'SHELXL-97 (Sheldrick, 2008)'
_computing_structure_solution 'SHELXS-97 (Sheldrick, 2008)'
_diffrn_ambient_temperature 150(2)
_diffrn_measured_fraction_theta_full 0.975
_diffrn_measured_fraction_theta_max 0.975
_diffrn_radiation_monochromator graphite
_diffrn_radiation_source 'fine-focus sealed tube'
_diffrn_radiation_type MoK\a
_diffrn_radiation_wavelength 0.71073
_diffrn_reflns_av_R_equivalents 0.1429
_diffrn_reflns_av_sigmaI/netI 0.6631
_diffrn_reflns_limit_h_max 18
_diffrn_reflns_limit_h_min -18
_diffrn_reflns_limit_k_max 20
_diffrn_reflns_limit_k_min -20
_diffrn_reflns_limit_l_max 23
_diffrn_reflns_limit_l_min -23
_diffrn_reflns_number 36011
_diffrn_reflns_theta_full 26.00
_diffrn_reflns_theta_max 26.00
_diffrn_reflns_theta_min 1.77
_exptl_absorpt_coefficient_mu 0.482
_exptl_absorpt_correction_T_max 0.9534
_exptl_absorpt_correction_T_min 0.9225
_exptl_crystal_density_diffrn 0.651
_exptl_crystal_density_method 'not measured'
_exptl_crystal_F_000 944
_exptl_crystal_size_max 0.17
_exptl_crystal_size_mid 0.15
_exptl_crystal_size_min 0.10
_refine_diff_density_max 0.594
_refine_diff_density_min -0.630
_refine_diff_density_rms 0.093
_refine_ls_extinction_coef 0.00126(9)
_refine_ls_extinction_expression Fc^*^=kFc[1+0.001xFc^2^\l^3^/sin(2\q)]^-1/4^
_refine_ls_extinction_method SHELXL
_refine_ls_goodness_of_fit_ref 1.001
_refine_ls_hydrogen_treatment mixed
_refine_ls_matrix_type full
_refine_ls_number_parameters 221
_refine_ls_number_reflns 17994
_refine_ls_number_restraints 35
_refine_ls_restrained_S_all 1.004
_refine_ls_R_factor_all 0.3232
_refine_ls_R_factor_gt 0.1440
_refine_ls_shift/su_max 0.000
_refine_ls_shift/su_mean 0.000
_refine_ls_structure_factor_coef Fsqd
_refine_ls_weighting_details 'calc w=1/[\s^2^(Fo^2^)+(0.0220P)^2^+0.5000P] where P=(Fo^2^+2Fc^2^)/3'
_refine_ls_weighting_scheme calc
_refine_ls_wR_factor_gt 0.2598
_refine_ls_wR_factor_ref 0.2789
_reflns_number_gt 2777
_reflns_number_total 17994
_reflns_threshold_expression >2sigma(I)
_cod_data_source_file c3ta12761c.txt
_cod_data_source_block PCN-39t
_cod_original_cell_volume 4691(11)
_cod_original_sg_symbol_H-M P-1
_cod_database_code 7239547

loop_
_symmetry_equiv_pos_as_xyz
'x, y, z'
'-x, -y, -z'

loop_
_atom_site_label
_atom_site_type_symbol
_atom_site_fract_x
_atom_site_fract_y
_atom_site_fract_z
_atom_site_U_iso_or_equiv
_atom_site_adp_type
_atom_site_occupancy
_atom_site_symmetry_multiplicity
_atom_site_calc_flag
_atom_site_refinement_flags
Cu1 Cu 0.54358(10) -0.49336(9) 0.44229(8) 0.0809(7) Uani 1 1 d .
Cu2 Cu -0.47274(10) -1.45714(9) -0.04716(9) 0.0880(7) Uani 1 1 d .
C1 C 0.4310(9) -0.6377(8) 0.4348(8) 0.1150(18) Uani 1 1 d .
C2 C 0.3925(5) -0.7218(3) 0.3975(4) 0.1150(18) Uani 1 1 d GD
C3 C 0.3966(5) -0.7514(4) 0.3247(4) 0.1150(18) Uani 1 1 d GD
H3A H 0.4282 -0.7197 0.2968 0.138 Uiso 1 1 calc R
C4 C 0.3542(5) -0.8275(5) 0.2928(3) 0.1150(18) Uani 1 1 d GD
H4A H 0.3570 -0.8477 0.2431 0.138 Uiso 1 1 calc R
C5 C 0.3079(5) -0.8739(3) 0.3337(4) 0.1150(18) Uani 1 1 d GD
C6 C 0.3039(5) -0.8443(4) 0.4064(4) 0.1150(18) Uani 1 1 d GD
H6A H 0.2722 -0.8760 0.4344 0.138 Uiso 1 1 calc R
C7 C 0.3462(5) -0.7682(5) 0.4383(3) 0.1150(18) Uani 1 1 d GD
H7A H 0.3435 -0.7480 0.4881 0.138 Uiso 1 1 calc R
C8 C 0.2614(5) -0.9556(4) 0.3030(5) 0.120(2) Uani 1 1 d GD
C9 C 0.3020(4) -1.0151(5) 0.2546(5) 0.120(2) Uani 1 1 d GD
C10 C 0.2587(5) -1.0925(4) 0.2296(4) 0.120(2) Uani 1 1 d GD
C11 C 0.1747(5) -1.1105(4) 0.2530(5) 0.120(2) Uani 1 1 d GD
H11A H 0.1451 -1.1634 0.2359 0.144 Uiso 1 1 calc R
C12 C 0.1340(4) -1.0510(5) 0.3013(5) 0.120(2) Uani 1 1 d GD
C13 C 0.1774(5) -0.9736(4) 0.3263(4) 0.120(2) Uani 1 1 d GD
H13A H 0.1496 -0.9330 0.3594 0.144 Uiso 1 1 calc R
C14 C 0.3044(5) -1.1663(5) 0.1872(5) 0.138(3) Uani 1 1 d GD
C15 C 0.3463(6) -1.1609(4) 0.1250(5) 0.138(3) Uani 1 1 d GD
H15A H 0.3494 -1.1103 0.1095 0.165 Uiso 1 1 calc R
C16 C 0.3837(6) -1.2296(6) 0.0853(4) 0.138(3) Uani 1 1 d GD
H16A H 0.4124 -1.2259 0.0428 0.165 Uiso 1 1 calc R
C17 C 0.3792(5) -1.3037(5) 0.1079(5) 0.138(3) Uani 1 1 d GD
C18 C 0.3373(6) -1.3091(4) 0.1702(5) 0.138(3) Uani 1 1 d GD
H18A H 0.3341 -1.3598 0.1856 0.165 Uiso 1 1 calc R
C19 C 0.2999(6) -1.2405(6) 0.2098(4) 0.138(3) Uani 1 1 d GD
H19A H 0.2712 -1.2441 0.2523 0.165 Uiso 1 1 calc R
C20 C 0.4205(11) -1.3734(9) 0.0686(9) 0.138(3) Uani 1 1 d .
C21 C 0.0385(9) -1.0725(7) 0.3294(9) 0.108(5) Uani 1 1 d .
C22 C 0.0287(9) -1.0339(8) 0.4049(7) 0.148(7) Uani 1 1 d .
H22A H 0.0691 -1.0580 0.4345 0.222 Uiso 1 1 calc R
H22B H -0.0331 -1.0438 0.4176 0.222 Uiso 1 1 calc R
H22C H 0.0434 -0.9744 0.4126 0.222 Uiso 1 1 calc R
C23 C -0.0329(9) -1.0350(8) 0.2820(8) 0.170(8) Uani 1 1 d .
H23A H -0.0934 -1.0458 0.2969 0.255 Uiso 1 1 calc R
H23B H -0.0286 -1.0613 0.2318 0.255 Uiso 1 1 calc R
H23C H -0.0198 -0.9754 0.2885 0.255 Uiso 1 1 calc R
C24 C 0.0165(5) -1.1634(4) 0.3193(4) 0.099(2) Uani 1 1 d GD
C25 C 0.0765(4) -1.2046(5) 0.3531(4) 0.099(2) Uani 1 1 d GD
H25A H 0.1238 -1.1744 0.3832 0.119 Uiso 1 1 calc R
C26 C 0.0674(5) -1.2901(5) 0.3428(4) 0.099(2) Uani 1 1 d GDU
C27 C -0.0017(6) -1.3343(4) 0.2987(5) 0.099(2) Uani 1 1 d GD
C28 C -0.0618(4) -1.2930(5) 0.2649(4) 0.099(2) Uani 1 1 d GD
C29 C -0.0527(5) -1.2076(5) 0.2752(4) 0.099(2) Uani 1 1 d GD
H29A H -0.0937 -1.1794 0.2522 0.119 Uiso 1 1 calc R
C30 C 0.1396(5) -1.3353(5) 0.3734(6) 0.1386(19) Uani 1 1 d GDU
C31 C 0.2117(7) -1.3541(6) 0.3307(4) 0.1386(19) Uani 1 1 d GD
H31A H 0.2105 -1.3443 0.2840 0.166 Uiso 1 1 calc R
C32 C 0.2854(5) -1.3874(6) 0.3564(5) 0.1386(19) Uani 1 1 d GD
H32A H 0.3347 -1.4003 0.3273 0.166 Uiso 1 1 calc R
C33 C 0.2871(5) -1.4019(5) 0.4248(6) 0.1386(19) Uani 1 1 d GD
C34 C 0.2150(7) -1.3830(6) 0.4674(4) 0.1386(19) Uani 1 1 d GD
H34A H 0.2161 -1.3929 0.5142 0.166 Uiso 1 1 calc R
C35 C 0.1412(5) -1.3497(6) 0.4417(5) 0.1386(19) Uani 1 1 d GD
H35A H 0.0920 -1.3368 0.4709 0.166 Uiso 1 1 calc R
C36 C 0.3612(10) -1.4349(10) 0.4517(9) 0.1386(19) Uani 1 1 d .
C37 C -0.1381(4) -1.3344(4) 0.2148(4) 0.0983(16) Uani 1 1 d GD
C38 C -0.1973(5) -1.3912(5) 0.2356(3) 0.0983(16) Uani 1 1 d GD
H38A H -0.1888 -1.4047 0.2807 0.118 Uiso 1 1 calc R
C39 C -0.2690(4) -1.4283(4) 0.1905(4) 0.0983(16) Uani 1 1 d GD
H39A H -0.3095 -1.4671 0.2048 0.118 Uiso 1 1 calc R
C40 C -0.2815(4) -1.4085(4) 0.1246(4) 0.0983(16) Uani 1 1 d GD
C41 C -0.2222(5) -1.3517(5) 0.1038(3) 0.0983(16) Uani 1 1 d GD
H41A H -0.2307 -1.3382 0.0587 0.118 Uiso 1 1 calc R
C42 C -0.1506(5) -1.3146(4) 0.1489(4) 0.0983(16) Uani 1 1 d GD
H42A H -0.1101 -1.2757 0.1346 0.118 Uiso 1 1 calc R
C43 C -0.3597(9) -1.4423(8) 0.0723(7) 0.0983(16) Uani 1 1 d .
C44 C 0.4552(5) -1.0146(11) 0.2805(10) 0.244(10) Uani 1 1 d DU
H44A H 0.4621 -1.0743 0.2769 0.293 Uiso 1 1 calc R
H44B H 0.4460 -0.9876 0.3304 0.293 Uiso 1 1 calc R
C45 C 0.5424(11) -0.9684(11) 0.2464(10) 0.272(12) Uani 1 1 d DU
H45A H 0.5981 -0.9754 0.2718 0.407 Uiso 1 1 calc R
H45B H 0.5336 -0.9094 0.2519 0.407 Uiso 1 1 calc R
H45C H 0.5458 -0.9937 0.1959 0.407 Uiso 1 1 calc R
C46 C 0.0221(12) -1.4584(10) 0.2294(10) 0.193(5) Uani 1 1 d .
H46A H 0.0848 -1.4390 0.2249 0.231 Uiso 1 1 calc R
H46B H -0.0157 -1.4508 0.1886 0.231 Uiso 1 1 calc R
C47 C 0.0116(10) -1.5582(8) 0.2435(8) 0.193(5) Uani 1 1 d .
H47A H 0.0374 -1.5960 0.2043 0.289 Uiso 1 1 calc R
H47B H -0.0517 -1.5748 0.2460 0.289 Uiso 1 1 calc R
H47C H 0.0433 -1.5603 0.2882 0.289 Uiso 1 1 calc R
O1 O 0.4872(5) -0.6012(4) 0.3960(5) 0.1150(18) Uani 1 1 d .
O2 O -0.3695(5) -1.4213(5) 0.0171(4) 0.0983(16) Uani 1 1 d .
O3 O 0.4358(6) -1.4444(6) 0.4165(5) 0.1386(19) Uani 1 1 d .
O4 O 0.6208(5) -0.4703(5) 0.3580(4) 0.107(3) Uani 1 1 d .
O5 O 0.3567(5) -1.4574(6) 0.5171(5) 0.1386(19) Uani 1 1 d .
O6 O 0.4620(5) -1.3651(4) 0.0091(4) 0.098(2) Uani 1 1 d .
O7 O -0.4142(5) -1.3891(5) -0.1268(5) 0.133(4) Uani 1 1 d .
O8 O 0.4196(5) -1.4421(5) 0.0903(4) 0.098(2) Uani 1 1 d .
O9 O 0.4175(5) -0.6129(5) 0.4956(5) 0.1150(18) Uani 1 1 d .
O10 O -0.4149(5) -1.4974(5) 0.1037(4) 0.0983(16) Uani 1 1 d .
O11 O 0.3844(7) -0.9999(7) 0.2323(7) 0.219(7) Uani 1 1 d U
O12 O -0.0122(8) -1.4235(7) 0.2957(7) 0.193(5) Uani 1 1 d .

loop_
_atom_site_aniso_label
_atom_site_aniso_U_11
_atom_site_aniso_U_22
_atom_site_aniso_U_33
_atom_site_aniso_U_23
_atom_site_aniso_U_13
_atom_site_aniso_U_12
Cu1 0.0648(12) 0.0770(13) 0.0779(14) -0.0265(10) -0.0144(10) -0.0174(10)
Cu2 0.0728(13) 0.0661(12) 0.0941(15) -0.0436(10) -0.0234(10) -0.0126(10)
C1 0.091(3) 0.062(3) 0.151(5) -0.055(3) -0.025(3) -0.029(2)
C2 0.091(3) 0.062(3) 0.151(5) -0.055(3) -0.025(3) -0.029(2)
C3 0.091(3) 0.062(3) 0.151(5) -0.055(3) -0.025(3) -0.029(2)
C4 0.091(3) 0.062(3) 0.151(5) -0.055(3) -0.025(3) -0.029(2)
C5 0.091(3) 0.062(3) 0.151(5) -0.055(3) -0.025(3) -0.029(2)
C6 0.091(3) 0.062(3) 0.151(5) -0.055(3) -0.025(3) -0.029(2)
C7 0.091(3) 0.062(3) 0.151(5) -0.055(3) -0.025(3) -0.029(2)
C8 0.072(5) 0.066(4) 0.177(6) -0.066(4) 0.029(4) -0.030(4)
C9 0.072(5) 0.066(4) 0.177(6) -0.066(4) 0.029(4) -0.030(4)
C10 0.072(5) 0.066(4) 0.177(6) -0.066(4) 0.029(4) -0.030(4)
C11 0.072(5) 0.066(4) 0.177(6) -0.066(4) 0.029(4) -0.030(4)
C12 0.072(5) 0.066(4) 0.177(6) -0.066(4) 0.029(4) -0.030(4)
C13 0.072(5) 0.066(4) 0.177(6) -0.066(4) 0.029(4) -0.030(4)
C14 0.140(5) 0.071(4) 0.168(7) -0.055(4) 0.033(4) 0.012(4)
C15 0.140(5) 0.071(4) 0.168(7) -0.055(4) 0.033(4) 0.012(4)
C16 0.140(5) 0.071(4) 0.168(7) -0.055(4) 0.033(4) 0.012(4)
C17 0.140(5) 0.071(4) 0.168(7) -0.055(4) 0.033(4) 0.012(4)
C18 0.140(5) 0.071(4) 0.168(7) -0.055(4) 0.033(4) 0.012(4)
C19 0.140(5) 0.071(4) 0.168(7) -0.055(4) 0.033(4) 0.012(4)
C20 0.140(5) 0.071(4) 0.168(7) -0.055(4) 0.033(4) 0.012(4)
C21 0.086(11) 0.060(10) 0.150(15) -0.029(10) -0.020(11) -0.036(8)
C22 0.152(15) 0.139(14) 0.110(14) -0.069(12) 0.002(11) 0.010(11)
C23 0.120(14) 0.111(13) 0.25(2) -0.014(13) -0.100(14) -0.012(11)
C24 0.062(4) 0.104(5) 0.111(5) -0.008(4) -0.031(3) -0.021(4)
C25 0.062(4) 0.104(5) 0.111(5) -0.008(4) -0.031(3) -0.021(4)
C26 0.062(4) 0.104(5) 0.111(5) -0.008(4) -0.031(3) -0.021(4)
C27 0.062(4) 0.104(5) 0.111(5) -0.008(4) -0.031(3) -0.021(4)
C28 0.062(4) 0.104(5) 0.111(5) -0.008(4) -0.031(3) -0.021(4)
C29 0.062(4) 0.104(5) 0.111(5) -0.008(4) -0.031(3) -0.021(4)
C30 0.086(4) 0.182(4) 0.143(5) 0.018(4) -0.033(3) 0.056(3)
C31 0.086(4) 0.182(4) 0.143(5) 0.018(4) -0.033(3) 0.056(3)
C32 0.086(4) 0.182(4) 0.143(5) 0.018(4) -0.033(3) 0.056(3)
C33 0.086(4) 0.182(4) 0.143(5) 0.018(4) -0.033(3) 0.056(3)
C34 0.086(4) 0.182(4) 0.143(5) 0.018(4) -0.033(3) 0.056(3)
C35 0.086(4) 0.182(4) 0.143(5) 0.018(4) -0.033(3) 0.056(3)
C36 0.086(4) 0.182(4) 0.143(5) 0.018(4) -0.033(3) 0.056(3)
C37 0.085(3) 0.093(3) 0.089(4) -0.027(3) -0.048(3) -0.025(2)
C38 0.085(3) 0.093(3) 0.089(4) -0.027(3) -0.048(3) -0.025(2)
C39 0.085(3) 0.093(3) 0.089(4) -0.027(3) -0.048(3) -0.025(2)
C40 0.085(3) 0.093(3) 0.089(4) -0.027(3) -0.048(3) -0.025(2)
C41 0.085(3) 0.093(3) 0.089(4) -0.027(3) -0.048(3) -0.025(2)
C42 0.085(3) 0.093(3) 0.089(4) -0.027(3) -0.048(3) -0.025(2)
C43 0.085(3) 0.093(3) 0.089(4) -0.027(3) -0.048(3) -0.025(2)
C44 0.113(16) 0.230(19) 0.29(2) -0.154(16) 0.050(13) -0.046(14)
C45 0.098(11) 0.25(2) 0.42(3) -0.04(2) 0.062(16) 0.000(13)
C46 0.174(8) 0.129(8) 0.234(13) -0.030(8) -0.057(8) -0.038(7)
C47 0.174(8) 0.129(8) 0.234(13) -0.030(8) -0.057(8) -0.038(7)
O1 0.091(3) 0.062(3) 0.151(5) -0.055(3) -0.025(3) -0.029(2)
O2 0.085(3) 0.093(3) 0.089(4) -0.027(3) -0.048(3) -0.025(2)
O3 0.086(4) 0.182(4) 0.143(5) 0.018(4) -0.033(3) 0.056(3)
O4 0.081(6) 0.161(8) 0.074(7) 0.027(6) 0.020(5) -0.056(6)
O5 0.086(4) 0.182(4) 0.143(5) 0.018(4) -0.033(3) 0.056(3)
O6 0.071(4) 0.071(4) 0.113(5) -0.067(4) -0.012(4) 0.022(3)
O7 0.096(7) 0.114(7) 0.188(10) 0.060(7) -0.058(7) -0.081(6)
O8 0.071(4) 0.071(4) 0.113(5) -0.067(4) -0.012(4) 0.022(3)
O9 0.091(3) 0.062(3) 0.151(5) -0.055(3) -0.025(3) -0.029(2)
O10 0.085(3) 0.093(3) 0.089(4) -0.027(3) -0.048(3) -0.025(2)
O11 0.129(10) 0.128(9) 0.319(18) -0.119(10) 0.057(10) -0.063(9)
O12 0.174(8) 0.129(8) 0.234(13) -0.030(8) -0.057(8) -0.038(7)

loop_
_atom_type_symbol
_atom_type_description
_atom_type_scat_dispersion_real
_atom_type_scat_dispersion_imag
_atom_type_scat_source
C C 0.0033 0.0016 'International Tables Vol C Tables 4.2.6.8 and 6.1.1.4'
H H 0.0000 0.0000 'International Tables Vol C Tables 4.2.6.8 and 6.1.1.4'
N N 0.0061 0.0033 'International Tables Vol C Tables 4.2.6.8 and 6.1.1.4'
O O 0.0106 0.0060 'International Tables Vol C Tables 4.2.6.8 and 6.1.1.4'
Cu Cu 0.3201 1.2651 'International Tables Vol C Tables 4.2.6.8 and 6.1.1.4'

loop_
_geom_angle_atom_site_label_1
_geom_angle_atom_site_label_2
_geom_angle_atom_site_label_3
_geom_angle
_geom_angle_site_symmetry_1
_geom_angle_site_symmetry_3
O1 Cu1 O9 167.9(4) . 2_646
O1 Cu1 O3 88.0(4) . 1_565
O9 Cu1 O3 88.8(4) 2_646 1_565
O1 Cu1 O5 92.7(4) . 2_636
O9 Cu1 O5 88.7(4) 2_646 2_636
O3 Cu1 O5 170.8(4) 1_565 2_636
O1 Cu1 O4 98.8(4) . .
O9 Cu1 O4 93.1(4) 2_646 .
O3 Cu1 O4 97.2(4) 1_565 .
O5 Cu1 O4 91.8(4) 2_636 .
O1 Cu1 Cu1 87.8(3) . 2_646
O9 Cu1 Cu1 80.3(3) 2_646 2_646
O3 Cu1 Cu1 83.9(3) 1_565 2_646
O5 Cu1 Cu1 87.0(3) 2_636 2_646
O4 Cu1 Cu1 173.3(2) . 2_646
O8 Cu2 O2 91.7(3) 2_525 .
O8 Cu2 O6 169.5(4) 2_525 1_455
O2 Cu2 O6 88.8(3) . 1_455
O8 Cu2 O10 87.6(3) 2_525 2_425
O2 Cu2 O10 172.2(4) . 2_425
O6 Cu2 O10 90.4(3) 1_455 2_425
O8 Cu2 O7 92.2(4) 2_525 .
O2 Cu2 O7 90.8(3) . .
O6 Cu2 O7 98.3(4) 1_455 .
O10 Cu2 O7 96.9(3) 2_425 .
O8 Cu2 Cu2 84.0(3) 2_525 2_425
O2 Cu2 Cu2 85.8(3) . 2_425
O6 Cu2 Cu2 85.6(3) 1_455 2_425
O10 Cu2 Cu2 86.5(3) 2_425 2_425
O7 Cu2 Cu2 174.8(2) . 2_425
O9 C1 O1 125.8(12) . .
O9 C1 C2 119.5(14) . .
O1 C1 C2 114.2(11) . .
C3 C2 C7 120.0 . .
C3 C2 C1 123.0(9) . .
C7 C2 C1 116.9(9) . .
C4 C3 C2 120.0 . .
C5 C4 C3 120.0 . .
C4 C5 C6 120.0 . .
C4 C5 C8 122.7(7) . .
C6 C5 C8 117.3(7) . .
C7 C6 C5 120.0 . .
C6 C7 C2 120.0 . .
C9 C8 C13 120.0 . .
C9 C8 C5 121.3(6) . .
C13 C8 C5 118.6(6) . .
O11 C9 C10 118.7(7) . .
O11 C9 C8 121.3(7) . .
C10 C9 C8 120.0 . .
C9 C10 C11 120.0 . .
C9 C10 C14 123.5(6) . .
C11 C10 C14 115.6(7) . .
C12 C11 C10 120.0 . .
C11 C12 C13 120.0 . .
C11 C12 C21 119.9(7) . .
C13 C12 C21 120.1(7) . .
C12 C13 C8 120.0 . .
C15 C14 C19 120.0 . .
C15 C14 C10 120.7(8) . .
C19 C14 C10 119.2(8) . .
C16 C15 C14 120.0 . .
C15 C16 C17 120.0 . .
C18 C17 C16 120.0 . .
C18 C17 C20 120.0(11) . .
C16 C17 C20 119.9(11) . .
C17 C18 C19 120.0 . .
C18 C19 C14 120.0 . .
O8 C20 O6 121.2(13) . .
O8 C20 C17 120.7(16) . .
O6 C20 C17 118.2(15) . .
C22 C21 C24 108.3(13) . .
C22 C21 C12 113.1(10) . .
C24 C21 C12 112.9(10) . .
C22 C21 C23 108.4(12) . .
C24 C21 C23 108.6(10) . .
C12 C21 C23 105.4(12) . .
C25 C24 C29 120.0 . .
C25 C24 C21 114.7(9) . .
C29 C24 C21 125.0(9) . .
C24 C25 C26 120.0 . .
C27 C26 C25 120.0 . .
C27 C26 C30 120.3(7) . .
C25 C26 C30 119.4(7) . .
C28 C27 C26 120.0 . .
C28 C27 O12 122.9(8) . .
C26 C27 O12 116.8(8) . .
C27 C28 C29 120.0 . .
C27 C28 C37 124.8(7) . .
C29 C28 C37 115.2(7) . .
C28 C29 C24 120.0 . .
C31 C30 C35 120.0 . .
C31 C30 C26 115.2(8) . .
C35 C30 C26 124.4(8) . .
C30 C31 C32 120.0 . .
C33 C32 C31 120.0 . .
C36 C33 C32 120.7(11) . .
C36 C33 C34 119.3(11) . .
C32 C33 C34 120.0 . .
C33 C34 C35 120.0 . .
C34 C35 C30 120.0 . .
C33 C36 O3 121.4(16) . .
C33 C36 O5 119.1(14) . .
O3 C36 O5 119.4(13) . .
C38 C37 C42 120.0 . .
C38 C37 C28 119.5(7) . .
C42 C37 C28 120.5(7) . .
C39 C38 C37 120.0 . .
C38 C39 C40 120.0 . .
C41 C40 C39 120.0 . .
C41 C40 C43 115.4(9) . .
C39 C40 C43 124.6(9) . .
C40 C41 C42 120.0 . .
C41 C42 C37 120.0 . .
O2 C43 O10 130.3(12) . .
O2 C43 C40 122.3(13) . .
O10 C43 C40 107.4(11) . .
O11 C44 C45 98.4(14) . .
O12 C46 C47 93.5(16) . .
C1 O1 Cu1 116.6(8) . .
C43 O2 Cu2 123.1(10) . .
C36 O3 Cu1 127.7(11) . 1_545
C36 O5 Cu1 121.9(9) . 2_636
C20 O6 Cu2 121.3(10) . 1_655
C20 O8 Cu2 127.9(10) . 2_525
C1 O9 Cu1 129.0(10) . 2_646
C43 O10 Cu2 114.4(7) . 2_425
C9 O11 C44 112.8(13) . .
C46 O12 C27 103.2(15) . .

loop_
_geom_bond_atom_site_label_1
_geom_bond_atom_site_label_2
_geom_bond_distance
_geom_bond_site_symmetry_2
Cu1 O1 1.956(7) .
Cu1 O9 1.957(7) 2_646
Cu1 O3 1.950(8) 1_565
Cu1 O5 1.967(9) 2_636
Cu1 O4 2.114(8) .
Cu1 Cu1 2.660(5) 2_646
Cu2 O8 1.933(7) 2_525
Cu2 O2 1.938(7) .
Cu2 O6 2.003(7) 1_455
Cu2 O10 1.998(7) 2_425
Cu2 O7 2.262(9) .
Cu2 Cu2 2.660(5) 2_425
C1 O9 1.186(15) .
C1 O1 1.347(15) .
C1 C2 1.503(12) .
C2 C3 1.3900 .
C2 C7 1.3900 .
C3 C4 1.3900 .
C4 C5 1.3900 .
C5 C6 1.3900 .
C5 C8 1.485(7) .
C6 C7 1.3900 .
C8 C9 1.3900 .
C8 C13 1.3900 .
C9 O11 1.349(11) .
C9 C10 1.3900 .
C10 C11 1.3900 .
C10 C14 1.533(7) .
C11 C12 1.3900 .
C12 C13 1.3900 .
C12 C21 1.596(14) .
C14 C15 1.3900 .
C14 C19 1.3900 .
C15 C16 1.3900 .
C16 C17 1.3900 .
C17 C18 1.3900 .
C17 C20 1.429(15) .
C18 C19 1.3900 .
C20 O8 1.296(17) .
C20 O6 1.350(17) .
C21 C22 1.477(16) .
C21 C24 1.498(13) .
C21 C23 1.621(17) .
C24 C25 1.3900 .
C24 C29 1.3900 .
C25 C26 1.3900 .
C26 C27 1.3900 .
C26 C30 1.526(8) .
C27 C28 1.3900 .
C27 O12 1.471(12) .
C28 C29 1.3900 .
C28 C37 1.509(7) .
C30 C31 1.3900 .
C30 C35 1.3900 .
C31 C32 1.3900 .
C32 C33 1.3900 .
C33 C36 1.401(15) .
C33 C34 1.3900 .
C34 C35 1.3900 .
C36 O3 1.327(16) .
C36 O5 1.393(16) .
C37 C38 1.3900 .
C37 C42 1.3900 .
C38 C39 1.3900 .
C39 C40 1.3900 .
C40 C41 1.3900 .
C40 C43 1.524(12) .
C41 C42 1.3900 .
C43 O2 1.197(14) .
C43 O10 1.441(15) .
C44 O11 1.456(18) .
C44 C45 1.7002(19) .
C46 O12 1.413(19) .
C46 C47 1.74(2) .
O3 Cu1 1.950(8) 1_545
O5 Cu1 1.967(9) 2_636
O6 Cu2 2.003(7) 1_655
O8 Cu2 1.933(7) 2_525
O9 Cu1 1.957(7) 2_646
O10 Cu2 1.998(7) 2_425
